data_4029448
loop_
_publ_author_name
'Wang, Nuancheng'
'Li, Renhe'
'Li, Liubo'
'Xu, Shansheng'
'Song, Haibin'
'Wang, Baiquan'

_publ_section_title
;
 Rhodium(III)-Catalyzed Intermolecular Amidation with Azides via
 C(sp(3))-H Functionalization.
;
_journal_issue 11
_journal_name_full 'The Journal of organic chemistry'
_journal_page_first 5379
_journal_page_last 5385
_journal_paper_doi 10.1021/jo5008515
_journal_volume 79
_journal_year 2014
_chemical_formula_sum 'C18 H15 F3 N2 O2 S'
_chemical_formula_weight 380.38
_chemical_name_systematic
; 
 ? 
;
_space_group_IT_number 14
_symmetry_cell_setting monoclinic
_symmetry_space_group_name_Hall '-P 2yn'
_symmetry_space_group_name_H-M 'P 1 21/n 1'
_atom_sites_solution_hydrogens geom
_atom_sites_solution_primary direct
_atom_sites_solution_secondary difmap
_audit_creation_method SHELXL-97
_cell_angle_alpha 90.00
_cell_angle_beta 100.07(3)
_cell_angle_gamma 90.00
_cell_formula_units_Z 4
_cell_length_a 12.393(3)
_cell_length_b 10.745(2)
_cell_length_c 13.090(3)
_cell_measurement_reflns_used 5097
_cell_measurement_temperature 173(2)
_cell_measurement_theta_max 27.8426
_cell_measurement_theta_min 2.0881
_cell_volume 1716.2(7)
_computing_cell_refinement crystalclear
_computing_data_collection crystalclear
_computing_data_reduction crystalclear
_computing_molecular_graphics 'Bruker SHELXTL'
_computing_publication_material 'Bruker SHELXTL'
_computing_structure_refinement 'SHELXL-97 (Sheldrick, 1997)'
_computing_structure_solution 'SHELXS-97 (Sheldrick, 1990)'
_diffrn_ambient_temperature 173(2)
_diffrn_measured_fraction_theta_full 0.994
_diffrn_measured_fraction_theta_max 0.994
_diffrn_measurement_device_type 'rigaku saturn'
_diffrn_measurement_method '\w scans'
_diffrn_radiation_monochromator confocal
_diffrn_radiation_source 'rotating anode'
_diffrn_radiation_type MoK\a
_diffrn_radiation_wavelength 0.71073
_diffrn_reflns_av_R_equivalents 0.0422
_diffrn_reflns_av_sigmaI/netI 0.0409
_diffrn_reflns_limit_h_max 13
_diffrn_reflns_limit_h_min -16
_diffrn_reflns_limit_k_max 14
_diffrn_reflns_limit_k_min -14
_diffrn_reflns_limit_l_max 17
_diffrn_reflns_limit_l_min -17
_diffrn_reflns_number 17157
_diffrn_reflns_theta_full 27.92
_diffrn_reflns_theta_max 27.92
_diffrn_reflns_theta_min 2.09
_diffrn_standards_decay_% 0
_diffrn_standards_interval_count 0
_diffrn_standards_interval_time 0
_diffrn_standards_number 0
_exptl_absorpt_coefficient_mu 0.235
_exptl_absorpt_correction_T_max 0.9724
_exptl_absorpt_correction_T_min 0.9546
_exptl_absorpt_correction_type multi-scan
_exptl_absorpt_process_details crystalclear
_exptl_crystal_density_diffrn 1.472
_exptl_crystal_density_method 'not measured'
_exptl_crystal_F_000 784
_exptl_crystal_size_max 0.20
_exptl_crystal_size_mid 0.18
_exptl_crystal_size_min 0.12
_refine_diff_density_max 0.452
_refine_diff_density_min -0.428
_refine_diff_density_rms 0.053
_refine_ls_extinction_coef 0.035(4)
_refine_ls_extinction_expression Fc^*^=kFc[1+0.001xFc^2^\l^3^/sin(2\q)]^-1/4^
_refine_ls_extinction_method SHELXL
_refine_ls_goodness_of_fit_ref 1.071
_refine_ls_hydrogen_treatment mixed
_refine_ls_matrix_type full
_refine_ls_number_parameters 269
_refine_ls_number_reflns 4101
_refine_ls_number_restraints 73
_refine_ls_restrained_S_all 1.180
_refine_ls_R_factor_all 0.0531
_refine_ls_R_factor_gt 0.0408
_refine_ls_shift/su_max 0.004
_refine_ls_shift/su_mean 0.000
_refine_ls_structure_factor_coef Fsqd
_refine_ls_weighting_details 'calc w=1/[\s^2^(Fo^2^)+(0.0736P)^2^+0.0000P] where P=(Fo^2^+2Fc^2^)/3'
_refine_ls_weighting_scheme calc
_refine_ls_wR_factor_gt 0.1101
_refine_ls_wR_factor_ref 0.1176
_reflns_number_gt 3138
_reflns_number_total 4101
_reflns_threshold_expression >2sigma(I)
_cod_data_source_file jo5008515_si_002.cif
_cod_data_source_block r131224c
_cod_depositor_comments
;
The following automatic conversions were performed:

'_symmetry_cell_setting' value 'Monoclinic' changed to 'monoclinic'
according to
/usr/data/users/saulius/crontab/automatic-downloads/rss-feeds/ACS/lib/dictionaries/cif_core.dic
dictionary named 'cif_core.dic' version 2.4.2 from
2011-04-26.

'_exptl_absorpt_correction_type' value 'MULTI-SCAN'
changed to 'multi-scan' according to
/usr/data/users/saulius/crontab/automatic-downloads/rss-feeds/ACS/lib/dictionaries/cif_core.dic
dictionary named 'cif_core.dic' version 2.4.2 from 2011-04-26.

Automatic conversion script
Id: cif_fix_values 2281 2013-09-26 08:29:07Z andrius 

 Adding full bibliography for 4029448.cif.
;
_cod_original_cell_volume 1716.3(6)
_cod_original_sg_symbol_H-M P2(1)/n
_cod_database_code 4029448

loop_
_symmetry_equiv_pos_as_xyz
'x, y, z'
'-x+1/2, y+1/2, -z+1/2'
'-x, -y, -z'
'x-1/2, -y-1/2, z-1/2'

loop_
_atom_site_label
_atom_site_type_symbol
_atom_site_fract_x
_atom_site_fract_y
_atom_site_fract_z
_atom_site_U_iso_or_equiv
_atom_site_adp_type
_atom_site_occupancy
_atom_site_symmetry_multiplicity
_atom_site_calc_flag
_atom_site_refinement_flags
_atom_site_disorder_assembly
_atom_site_disorder_group
S1 S 0.41931(3) 0.52469(4) 0.13784(3) 0.01961(15) Uani 1 1 d . . .
O1 O 0.53111(9) 0.51004(11) 0.12508(10) 0.0245(3) Uani 1 1 d . . .
O2 O 0.38888(10) 0.49671(11) 0.23584(9) 0.0261(3) Uani 1 1 d . . .
N1 N 0.21471(12) 0.56269(16) -0.12237(12) 0.0325(4) Uani 1 1 d . . .
N2 N 0.34720(11) 0.43674(13) 0.05174(11) 0.0218(3) Uani 1 1 d D . .
C1 C 0.22994(13) 0.41339(15) 0.05476(14) 0.0251(4) Uani 1 1 d . . .
H1A H 0.2243 0.3747 0.1222 0.030 Uiso 1 1 calc R . .
H1B H 0.2015 0.3527 -0.0003 0.030 Uiso 1 1 calc R . .
C2 C 0.15788(13) 0.52745(15) 0.04064(14) 0.0231(4) Uani 1 1 d . . .
C3 C 0.15492(13) 0.60167(17) -0.05000(14) 0.0264(4) Uani 1 1 d . . .
C4 C 0.21504(17) 0.6346(2) -0.20387(16) 0.0446(5) Uani 1 1 d . . .
H4 H 0.2566 0.6083 -0.2544 0.054 Uiso 1 1 calc R . .
C5 C 0.15782(18) 0.7474(2) -0.22059(18) 0.0494(6) Uani 1 1 d . . .
H5 H 0.1615 0.7959 -0.2805 0.059 Uiso 1 1 calc R . .
C6 C 0.09692(16) 0.7862(2) -0.14957(18) 0.0444(6) Uani 1 1 d . . .
H6 H 0.0570 0.8620 -0.1601 0.053 Uiso 1 1 calc R . .
C7 C 0.09311(14) 0.71369(17) -0.06009(15) 0.0319(4) Uani 1 1 d . . .
C8 C 0.03391(14) 0.74676(18) 0.01854(17) 0.0348(5) Uani 1 1 d . . .
H8 H -0.0072 0.8218 0.0118 0.042 Uiso 1 1 calc R . .
C9 C 0.03406(14) 0.67423(18) 0.10381(16) 0.0316(4) Uani 1 1 d . . .
C10 C 0.09778(14) 0.56343(17) 0.11334(15) 0.0279(4) Uani 1 1 d . . .
H10 H 0.0985 0.5125 0.1728 0.033 Uiso 1 1 calc R . .
C11 C -0.02813(16) 0.7086(2) 0.18888(19) 0.0463(6) Uani 1 1 d . . .
H11A H -0.0660 0.7880 0.1720 0.069 Uiso 1 1 calc R . .
H11B H 0.0231 0.7165 0.2546 0.069 Uiso 1 1 calc R . .
H11C H -0.0820 0.6436 0.1953 0.069 Uiso 1 1 calc R . .
C12 C 0.38389(12) 0.68200(14) 0.10803(13) 0.0196(3) Uani 1 1 d . . .
C13 C 0.32015(13) 0.74617(16) 0.16794(13) 0.0235(4) Uani 1 1 d . . .
H13 H 0.2983 0.7075 0.2264 0.028 Uiso 1 1 calc R . .
C14 C 0.28888(14) 0.86720(16) 0.14132(14) 0.0262(4) Uani 1 1 d . . .
H14 H 0.2447 0.9120 0.1811 0.031 Uiso 1 1 calc R . .
C15 C 0.32202(14) 0.92286(15) 0.05660(14) 0.0258(4) Uani 1 1 d . A .
C16 C 0.38599(15) 0.85882(17) -0.00270(15) 0.0297(4) Uani 1 1 d . . .
H16 H 0.4084 0.8980 -0.0606 0.036 Uiso 1 1 calc R . .
C17 C 0.41720(14) 0.73720(16) 0.02286(14) 0.0270(4) Uani 1 1 d . . .
H17 H 0.4608 0.6923 -0.0174 0.032 Uiso 1 1 calc R . .
C18 C 0.28611(17) 1.05280(18) 0.02916(17) 0.0380(5) Uani 1 1 d D . .
F1 F 0.3184(11) 1.1016(10) -0.0482(7) 0.071(3) Uani 0.346(12) 1 d PDU A 1
F2 F 0.1833(6) 1.0677(9) 0.0204(14) 0.089(3) Uani 0.346(12) 1 d PDU A 1
F3 F 0.3340(12) 1.1294(6) 0.1049(8) 0.087(3) Uani 0.346(12) 1 d PDU A 1
F1' F 0.3522(4) 1.1122(5) -0.0230(5) 0.0746(17) Uani 0.654(12) 1 d PDU A 2
F2' F 0.1903(4) 1.0547(4) -0.0399(5) 0.0767(15) Uani 0.654(12) 1 d PDU A 2
F3' F 0.2674(8) 1.1204(4) 0.1060(4) 0.0870(18) Uani 0.654(12) 1 d PDU A 2
H2 H 0.3583(17) 0.453(2) -0.0124(10) 0.043(6) Uiso 1 1 d D . .

loop_
_atom_site_aniso_label
_atom_site_aniso_U_11
_atom_site_aniso_U_22
_atom_site_aniso_U_33
_atom_site_aniso_U_23
_atom_site_aniso_U_13
_atom_site_aniso_U_12
S1 0.0191(2) 0.0176(2) 0.0224(2) 0.00050(15) 0.00444(16) 0.00189(15)
O1 0.0168(6) 0.0269(6) 0.0300(7) -0.0004(5) 0.0049(5) 0.0038(5)
O2 0.0293(7) 0.0275(7) 0.0229(6) 0.0036(5) 0.0084(5) -0.0007(5)
N1 0.0290(8) 0.0398(9) 0.0278(8) 0.0028(7) 0.0026(6) 0.0017(7)
N2 0.0213(7) 0.0186(7) 0.0256(8) -0.0019(6) 0.0043(6) 0.0012(5)
C1 0.0202(8) 0.0201(8) 0.0346(10) 0.0008(7) 0.0035(7) -0.0019(6)
C2 0.0154(8) 0.0216(8) 0.0314(9) -0.0006(7) 0.0015(7) -0.0023(6)
C3 0.0183(8) 0.0275(9) 0.0313(9) 0.0006(7) -0.0011(7) 0.0002(7)
C4 0.0440(12) 0.0587(14) 0.0300(11) 0.0075(10) 0.0033(9) 0.0022(10)
C5 0.0496(13) 0.0593(15) 0.0364(12) 0.0199(11) -0.0007(10) 0.0073(11)
C6 0.0377(12) 0.0411(12) 0.0481(13) 0.0148(10) -0.0096(10) 0.0069(9)
C7 0.0219(9) 0.0314(10) 0.0389(11) 0.0038(8) -0.0043(8) 0.0020(7)
C8 0.0194(9) 0.0292(10) 0.0534(13) -0.0004(9) -0.0005(8) 0.0066(7)
C9 0.0177(8) 0.0319(10) 0.0451(11) -0.0093(8) 0.0052(8) -0.0016(7)
C10 0.0213(9) 0.0282(9) 0.0338(10) -0.0010(8) 0.0038(7) -0.0048(7)
C11 0.0357(11) 0.0465(13) 0.0592(15) -0.0140(11) 0.0151(11) 0.0033(9)
C12 0.0190(8) 0.0159(7) 0.0239(8) -0.0019(6) 0.0041(6) 0.0002(6)
C13 0.0245(9) 0.0230(8) 0.0241(8) -0.0018(7) 0.0071(7) 0.0010(7)
C14 0.0260(9) 0.0240(9) 0.0298(9) -0.0052(7) 0.0084(7) 0.0040(7)
C15 0.0268(9) 0.0189(8) 0.0315(9) -0.0013(7) 0.0039(7) 0.0031(7)
C16 0.0372(10) 0.0231(9) 0.0323(9) 0.0058(7) 0.0159(8) 0.0038(7)
C17 0.0302(9) 0.0228(9) 0.0314(9) 0.0002(7) 0.0150(8) 0.0043(7)
C18 0.0442(13) 0.0266(10) 0.0455(12) 0.0048(9) 0.0140(10) 0.0107(8)
F1 0.123(7) 0.053(4) 0.045(3) 0.031(3) 0.042(4) 0.052(5)
F2 0.048(3) 0.068(4) 0.157(8) 0.046(5) 0.033(4) 0.040(3)
F3 0.147(7) 0.019(2) 0.076(4) -0.016(2) -0.035(4) 0.019(4)
F1' 0.058(2) 0.0344(15) 0.139(5) 0.039(2) 0.036(2) 0.0094(14)
F2' 0.065(2) 0.0472(15) 0.106(3) 0.016(2) -0.019(2) 0.0208(14)
F3' 0.184(5) 0.0321(16) 0.058(2) 0.0082(13) 0.055(3) 0.050(3)

loop_
_atom_type_symbol
_atom_type_description
_atom_type_scat_dispersion_real
_atom_type_scat_dispersion_imag
_atom_type_scat_source
C C 0.0033 0.0016 'International Tables Vol C Tables 4.2.6.8 and 6.1.1.4'
H H 0.0000 0.0000 'International Tables Vol C Tables 4.2.6.8 and 6.1.1.4'
N N 0.0061 0.0033 'International Tables Vol C Tables 4.2.6.8 and 6.1.1.4'
O O 0.0106 0.0060 'International Tables Vol C Tables 4.2.6.8 and 6.1.1.4'
F F 0.0171 0.0103 'International Tables Vol C Tables 4.2.6.8 and 6.1.1.4'
S S 0.1246 0.1234 'International Tables Vol C Tables 4.2.6.8 and 6.1.1.4'

loop_
_geom_angle_atom_site_label_1
_geom_angle_atom_site_label_2
_geom_angle_atom_site_label_3
_geom_angle
O2 S1 O1 119.55(8)
O2 S1 N2 107.59(8)
O1 S1 N2 106.42(7)
O2 S1 C12 107.68(7)
O1 S1 C12 106.64(7)
N2 S1 C12 108.58(8)
C4 N1 C3 117.41(18)
C1 N2 S1 120.39(11)
C1 N2 H2 111.8(14)
S1 N2 H2 112.8(14)
N2 C1 C2 114.92(14)
N2 C1 H1A 108.5
C2 C1 H1A 108.5
N2 C1 H1B 108.5
C2 C1 H1B 108.5
H1A C1 H1B 107.5
C10 C2 C3 119.01(16)
C10 C2 C1 121.93(16)
C3 C2 C1 119.03(16)
N1 C3 C7 122.97(17)
N1 C3 C2 117.88(16)
C7 C3 C2 119.13(17)
N1 C4 C5 124.1(2)
N1 C4 H4 118.0
C5 C4 H4 118.0
C6 C5 C4 119.0(2)
C6 C5 H5 120.5
C4 C5 H5 120.5
C5 C6 C7 119.9(2)
C5 C6 H6 120.0
C7 C6 H6 120.0
C8 C7 C6 124.24(18)
C8 C7 C3 119.12(18)
C6 C7 C3 116.64(19)
C9 C8 C7 121.88(17)
C9 C8 H8 119.1
C7 C8 H8 119.1
C8 C9 C10 118.20(18)
C8 C9 C11 122.56(18)
C10 C9 C11 119.23(19)
C2 C10 C9 122.62(18)
C2 C10 H10 118.7
C9 C10 H10 118.7
C9 C11 H11A 109.5
C9 C11 H11B 109.5
H11A C11 H11B 109.5
C9 C11 H11C 109.5
H11A C11 H11C 109.5
H11B C11 H11C 109.5
C17 C12 C13 121.30(15)
C17 C12 S1 119.17(12)
C13 C12 S1 119.49(13)
C14 C13 C12 119.07(16)
C14 C13 H13 120.5
C12 C13 H13 120.5
C13 C14 C15 119.90(16)
C13 C14 H14 120.0
C15 C14 H14 120.0
C14 C15 C16 120.89(16)
C14 C15 C18 118.69(16)
C16 C15 C18 120.42(17)
C15 C16 C17 119.70(16)
C15 C16 H16 120.1
C17 C16 H16 120.1
C16 C17 C12 119.14(16)
C16 C17 H17 120.4
C12 C17 H17 120.4
F1 C18 F2 109.2(6)
F1 C18 F3' 120.9(5)
F2 C18 F3' 71.7(5)
F1 C18 F1' 22.1(6)
F2 C18 F1' 126.6(5)
F3' C18 F1' 110.0(4)
F1 C18 F3 100.1(6)
F2 C18 F3 107.3(5)
F3' C18 F3 36.8(4)
F1' C18 F3 81.4(6)
F1 C18 F2' 79.8(5)
F2 C18 F2' 36.2(6)
F3' C18 F2' 104.7(3)
F1' C18 F2' 101.4(3)
F3 C18 F2' 134.6(4)
F1 C18 C15 117.3(5)
F2 C18 C15 113.1(4)
F3' C18 C15 115.2(2)
F1' C18 C15 113.1(3)
F3 C18 C15 108.7(4)
F2' C18 C15 111.3(2)

loop_
_geom_bond_atom_site_label_1
_geom_bond_atom_site_label_2
_geom_bond_distance
S1 O2 1.4308(13)
S1 O1 1.4330(12)
S1 N2 1.6155(15)
S1 C12 1.7726(16)
N1 C4 1.318(3)
N1 C3 1.367(2)
N2 C1 1.482(2)
N2 H2 0.890(10)
C1 C2 1.509(2)
C1 H1A 0.9900
C1 H1B 0.9900
C2 C10 1.363(2)
C2 C3 1.425(2)
C3 C7 1.421(2)
C4 C5 1.402(3)
C4 H4 0.9500
C5 C6 1.361(3)
C5 H5 0.9500
C6 C7 1.415(3)
C6 H6 0.9500
C7 C8 1.410(3)
C8 C9 1.361(3)
C8 H8 0.9500
C9 C10 1.422(3)
C9 C11 1.507(3)
C10 H10 0.9500
C11 H11A 0.9800
C11 H11B 0.9800
C11 H11C 0.9800
C12 C17 1.388(2)
C12 C13 1.390(2)
C13 C14 1.384(2)
C13 H13 0.9500
C14 C15 1.384(2)
C14 H14 0.9500
C15 C16 1.386(2)
C15 C18 1.490(2)
C16 C17 1.387(2)
C16 H16 0.9500
C17 H17 0.9500
C18 F1 1.265(7)
C18 F2 1.269(6)
C18 F3' 1.294(4)
C18 F1' 1.319(4)
C18 F3 1.345(6)
C18 F2' 1.361(4)

loop_
_geom_hbond_atom_site_label_D
_geom_hbond_atom_site_label_H
_geom_hbond_atom_site_label_A
_geom_hbond_distance_DH
_geom_hbond_distance_HA
_geom_hbond_distance_DA
_geom_hbond_angle_DHA
_geom_hbond_site_symmetry_A
N2 H2 O1 0.890(10) 2.219(13) 3.030(2) 151.2(18) 3_665
N2 H2 N1 0.890(10) 2.40(2) 2.900(2) 116.2(16) .

loop_
_geom_torsion_atom_site_label_1
_geom_torsion_atom_site_label_2
_geom_torsion_atom_site_label_3
_geom_torsion_atom_site_label_4
_geom_torsion
O2 S1 N2 C1 40.45(14)
O1 S1 N2 C1 169.71(12)
C12 S1 N2 C1 -75.83(14)
S1 N2 C1 C2 62.65(19)
N2 C1 C2 C10 -121.82(18)
N2 C1 C2 C3 56.4(2)
C4 N1 C3 C7 0.9(3)
C4 N1 C3 C2 -177.29(17)
C10 C2 C3 N1 -179.13(15)
C1 C2 C3 N1 2.6(2)
C10 C2 C3 C7 2.6(2)
C1 C2 C3 C7 -175.69(16)
C3 N1 C4 C5 -0.2(3)
N1 C4 C5 C6 -0.6(4)
C4 C5 C6 C7 0.7(3)
C5 C6 C7 C8 179.02(19)
C5 C6 C7 C3 0.0(3)
N1 C3 C7 C8 -179.91(16)
C2 C3 C7 C8 -1.7(3)
N1 C3 C7 C6 -0.8(3)
C2 C3 C7 C6 177.39(16)
C6 C7 C8 C9 -179.19(19)
C3 C7 C8 C9 -0.2(3)
C7 C8 C9 C10 1.1(3)
C7 C8 C9 C11 179.59(17)
C3 C2 C10 C9 -1.7(3)
C1 C2 C10 C9 176.56(16)
C8 C9 C10 C2 -0.2(3)
C11 C9 C10 C2 -178.72(17)
O2 S1 C12 C17 172.07(13)
O1 S1 C12 C17 42.60(16)
N2 S1 C12 C17 -71.71(15)
O2 S1 C12 C13 -10.22(15)
O1 S1 C12 C13 -139.69(13)
N2 S1 C12 C13 106.00(14)
C17 C12 C13 C14 0.5(2)
S1 C12 C13 C14 -177.19(13)
C12 C13 C14 C15 -0.6(3)
C13 C14 C15 C16 0.3(3)
C13 C14 C15 C18 179.37(17)
C14 C15 C16 C17 0.1(3)
C18 C15 C16 C17 -178.92(18)
C15 C16 C17 C12 -0.3(3)
C13 C12 C17 C16 0.0(3)
S1 C12 C17 C16 177.62(14)
C14 C15 C18 F1 179.4(7)
C16 C15 C18 F1 -1.5(8)
C14 C15 C18 F2 -52.1(9)
C16 C15 C18 F2 126.9(9)
C14 C15 C18 F3' 27.7(5)
C16 C15 C18 F3' -153.2(5)
C14 C15 C18 F1' 155.4(4)
C16 C15 C18 F1' -25.5(4)
C14 C15 C18 F3 66.9(8)
C16 C15 C18 F3 -114.0(8)
C14 C15 C18 F2' -91.2(4)
C16 C15 C18 F2' 87.8(4)
